data_4517199
loop_
_publ_author_name
'Botes, Delbert S.'
'Khorasani, Sanaz'
'Duminy, Welni'
'Levendis, Demetrius C.'
'Fernandes, Manuel A.'

_publ_section_title
;
 Supramolecular Inhibition of [4 + 2] Diels--Alder Reactions in
 Charge-Transfer Crystals
;
_journal_issue 1
_journal_name_full 'Crystal Growth &amp; Design'
_journal_page_first 291
_journal_paper_doi 10.1021/acs.cgd.9b01167
_journal_volume 20
_journal_year 2019
_chemical_formula_moiety 'C22 H14 N2 O4 S2'
_chemical_formula_sum 'C22 H14 N2 O4 S2'
_chemical_formula_weight 434.47
_space_group_crystal_system monoclinic
_space_group_IT_number 14
_space_group_name_Hall '-P 2yn'
_space_group_name_H-M_alt 'P 1 21/n 1'
_atom_sites_solution_hydrogens geom
_atom_sites_solution_primary direct
_audit_creation_date 2019-08-21
_audit_creation_method
;
Olex2 1.2
(compiled 2018.05.29 svn.r3508 for OlexSys, GUI svn.r5506)
;
_cell_angle_alpha 90
_cell_angle_beta 92.0780(10)
_cell_angle_gamma 90
_cell_formula_units_Z 4
_cell_length_a 15.2581(5)
_cell_length_b 5.4371(2)
_cell_length_c 22.7506(7)
_cell_measurement_reflns_used 9942
_cell_measurement_temperature 173(2)
_cell_measurement_theta_max 28.20
_cell_measurement_theta_min 2.96
_cell_volume 1886.14(11)
_computing_molecular_graphics 'Olex2 (Dolomanov et al., 2009)'
_computing_publication_material 'Olex2 (Dolomanov et al., 2009)'
_computing_structure_refinement 'ShelXL (Sheldrick, 2015)'
_computing_structure_solution 'ShelXS (Sheldrick, 2008)'
_diffrn_ambient_temperature 173.15
_diffrn_measured_fraction_theta_full 0.998
_diffrn_measured_fraction_theta_max 0.999
_diffrn_measurement_device_type 'Bruker APEX-II CCD'
_diffrn_measurement_method '\f and \w scans'
_diffrn_radiation_type MoK\a
_diffrn_radiation_wavelength 0.71073
_diffrn_reflns_av_R_equivalents 0.0843
_diffrn_reflns_av_unetI/netI 0.0359
_diffrn_reflns_Laue_measured_fraction_full 0.998
_diffrn_reflns_Laue_measured_fraction_max 0.999
_diffrn_reflns_limit_h_max 20
_diffrn_reflns_limit_h_min -20
_diffrn_reflns_limit_k_max 7
_diffrn_reflns_limit_k_min -7
_diffrn_reflns_limit_l_max 30
_diffrn_reflns_limit_l_min -30
_diffrn_reflns_number 39470
_diffrn_reflns_point_group_measured_fraction_full 0.998
_diffrn_reflns_point_group_measured_fraction_max 0.999
_diffrn_reflns_theta_full 25.242
_diffrn_reflns_theta_max 27.999
_diffrn_reflns_theta_min 3.045
_diffrn_standards_number 0
_exptl_absorpt_coefficient_mu 0.317
_exptl_absorpt_correction_type none
_exptl_crystal_colour green
_exptl_crystal_colour_primary green
_exptl_crystal_density_diffrn 1.530
_exptl_crystal_description needle
_exptl_crystal_F_000 896
_exptl_crystal_size_max 0.43
_exptl_crystal_size_mid 0.08
_exptl_crystal_size_min 0.02
_refine_diff_density_max 0.272
_refine_diff_density_min -0.378
_refine_diff_density_rms 0.065
_refine_ls_extinction_method none
_refine_ls_goodness_of_fit_ref 1.051
_refine_ls_hydrogen_treatment constr
_refine_ls_matrix_type full
_refine_ls_number_parameters 271
_refine_ls_number_reflns 4555
_refine_ls_number_restraints 0
_refine_ls_restrained_S_all 1.051
_refine_ls_R_factor_all 0.0569
_refine_ls_R_factor_gt 0.0380
_refine_ls_shift/su_max 0.001
_refine_ls_shift/su_mean 0.000
_refine_ls_structure_factor_coef Fsqd
_refine_ls_weighting_details 'w=1/[\s^2^(Fo^2^)+(0.0403P)^2^+1.1837P] where P=(Fo^2^+2Fc^2^)/3'
_refine_ls_weighting_scheme calc
_refine_ls_wR_factor_gt 0.0869
_refine_ls_wR_factor_ref 0.0991
_reflns_Friedel_coverage 0.000
_reflns_number_gt 3614
_reflns_number_total 4555
_reflns_threshold_expression 'I > 2\s(I)'
_cod_data_source_file Botes_CGD.cif
_cod_data_source_block mo_16dbv11_dblacridned_0s
_cod_depositor_comments 'Adding full bibliography for 4517199--4517212.cif.'
_cod_database_code 4517199
_shelx_shelxl_version_number 2018/3
_shelx_space_group_comment
;
The symmetry employed for this shelxl refinement is uniquely defined
by the following loop, which should always be used as a source of
symmetry information in preference to the above space-group names.
They are only intended as comments.
;
_olex2_refinement_description
;
1. Fixed Uiso
 At 1.2 times of:
  All C(H) groups, All C(H,H) groups
2.a Secondary CH2 refined with riding coordinates:
 C5(H5A,H5B), C16(H16A,H16B)
2.b Aromatic/amide H refined with riding coordinates:
 C7(H7), C8(H8), C9(H9), C10(H10), C11(H11), C18(H18), C19(H19), C20(H20),
 C21(H21), C22(H22)
;
_olex2_submission_special_instructions 'No special instructions were received'

loop_
_space_group_symop_operation_xyz
'x, y, z'
'-x+1/2, y+1/2, -z+1/2'
'-x, -y, -z'
'x-1/2, -y-1/2, z-1/2'

loop_
_atom_site_label
_atom_site_type_symbol
_atom_site_fract_x
_atom_site_fract_y
_atom_site_fract_z
_atom_site_U_iso_or_equiv
_atom_site_adp_type
_atom_site_occupancy
_atom_site_site_symmetry_order
_atom_site_calc_flag
_atom_site_refinement_flags_posn
C1 C 0.45472(11) 0.1762(3) 0.53661(7) 0.0212(3) Uani 1 1 d .
C2 C 0.39498(11) 0.3357(3) 0.57134(7) 0.0251(4) Uani 1 1 d .
C3 C 0.31301(11) 0.0432(3) 0.52357(7) 0.0255(4) Uani 1 1 d .
C4 C 0.40658(10) 0.0043(3) 0.50898(7) 0.0212(3) Uani 1 1 d .
C5 C 0.23092(12) 0.3480(4) 0.58330(8) 0.0309(4) Uani 1 1 d .
H5A H 0.184927 0.344238 0.551478 0.037 Uiso 1 1 calc R
H5B H 0.241736 0.522513 0.593667 0.037 Uiso 1 1 calc R
C6 C 0.19684(11) 0.2179(3) 0.63626(7) 0.0240(3) Uani 1 1 d .
C7 C 0.12336(12) 0.3142(4) 0.66218(8) 0.0309(4) Uani 1 1 d .
H7 H 0.096956 0.459671 0.646662 0.037 Uiso 1 1 calc R
C8 C 0.08819(13) 0.2007(4) 0.71029(9) 0.0409(5) Uani 1 1 d .
H8 H 0.037748 0.268215 0.727510 0.049 Uiso 1 1 calc R
C9 C 0.12592(14) -0.0094(4) 0.73334(9) 0.0439(5) Uani 1 1 d .
H9 H 0.101600 -0.087181 0.766402 0.053 Uiso 1 1 calc R
C10 C 0.19911(15) -0.1069(4) 0.70833(9) 0.0402(5) Uani 1 1 d .
H10 H 0.225144 -0.252487 0.724104 0.048 Uiso 1 1 calc R
C11 C 0.23496(12) 0.0071(3) 0.66009(8) 0.0313(4) Uani 1 1 d .
H11 H 0.285892 -0.059733 0.643345 0.038 Uiso 1 1 calc R
N1 N 0.31125(10) 0.2443(3) 0.56089(7) 0.0277(3) Uani 1 1 d .
O1 O 0.41524(9) 0.5082(2) 0.60214(6) 0.0349(3) Uani 1 1 d .
O2 O 0.25068(8) -0.0757(3) 0.50658(6) 0.0367(3) Uani 1 1 d .
S1 S 0.56690(3) 0.23652(8) 0.53768(2) 0.02411(11) Uani 1 1 d .
C12 C 0.02844(10) 0.0317(3) 0.44005(7) 0.0203(3) Uani 1 1 d .
C13 C 0.06908(11) 0.0379(3) 0.38122(7) 0.0229(3) Uani 1 1 d .
C14 C 0.12238(10) -0.2967(3) 0.43156(7) 0.0209(3) Uani 1 1 d .
C15 C 0.06179(10) -0.1587(3) 0.47014(7) 0.0201(3) Uani 1 1 d .
C16 C 0.17693(11) -0.2289(3) 0.32968(7) 0.0258(4) Uani 1 1 d .
H16A H 0.144614 -0.182781 0.292798 0.031 Uiso 1 1 calc R
H16B H 0.185435 -0.409378 0.329206 0.031 Uiso 1 1 calc R
C17 C 0.26581(11) -0.1057(3) 0.33085(7) 0.0223(3) Uani 1 1 d .
C18 C 0.33120(12) -0.2050(3) 0.29716(8) 0.0285(4) Uani 1 1 d .
H18 H 0.319549 -0.349367 0.274698 0.034 Uiso 1 1 calc R
C19 C 0.41306(12) -0.0962(4) 0.29591(8) 0.0344(4) Uani 1 1 d .
H19 H 0.457207 -0.166444 0.272780 0.041 Uiso 1 1 calc R
C20 C 0.43079(12) 0.1140(4) 0.32816(8) 0.0337(4) Uani 1 1 d .
H20 H 0.487170 0.188000 0.327676 0.040 Uiso 1 1 calc R
C21 C 0.36546(13) 0.2165(3) 0.36134(8) 0.0320(4) Uani 1 1 d .
H21 H 0.376993 0.362552 0.383202 0.038 Uiso 1 1 calc R
C22 C 0.28397(12) 0.1076(3) 0.36275(7) 0.0270(4) Uani 1 1 d .
H22 H 0.239830 0.178894 0.385718 0.032 Uiso 1 1 calc R
N2 N 0.12360(9) -0.1651(3) 0.37930(6) 0.0242(3) Uani 1 1 d .
O3 O 0.05747(8) 0.1905(2) 0.34324(5) 0.0298(3) Uani 1 1 d .
O4 O 0.16069(8) -0.4853(2) 0.44267(5) 0.0262(3) Uani 1 1 d .
S2 S -0.04698(3) 0.25664(8) 0.45784(2) 0.02331(11) Uani 1 1 d .

loop_
_atom_site_aniso_label
_atom_site_aniso_U_11
_atom_site_aniso_U_22
_atom_site_aniso_U_33
_atom_site_aniso_U_23
_atom_site_aniso_U_13
_atom_site_aniso_U_12
C1 0.0224(8) 0.0215(8) 0.0200(8) -0.0004(6) 0.0040(6) 0.0003(6)
C2 0.0291(9) 0.0254(8) 0.0210(8) -0.0010(7) 0.0060(7) 0.0001(7)
C3 0.0243(8) 0.0303(9) 0.0223(8) -0.0007(7) 0.0046(6) -0.0013(7)
C4 0.0209(8) 0.0229(8) 0.0200(8) -0.0006(6) 0.0030(6) -0.0006(6)
C5 0.0292(9) 0.0340(10) 0.0302(9) 0.0021(8) 0.0097(7) 0.0099(8)
C6 0.0230(8) 0.0263(9) 0.0229(8) -0.0034(7) 0.0014(6) -0.0005(7)
C7 0.0247(9) 0.0409(11) 0.0274(9) -0.0009(8) 0.0034(7) 0.0048(8)
C8 0.0277(10) 0.0660(15) 0.0295(10) -0.0016(10) 0.0082(8) -0.0051(9)
C9 0.0421(12) 0.0598(14) 0.0299(10) 0.0090(10) 0.0015(9) -0.0203(11)
C10 0.0521(13) 0.0325(11) 0.0352(10) 0.0078(8) -0.0085(9) -0.0073(9)
C11 0.0337(10) 0.0293(9) 0.0306(9) -0.0028(7) -0.0010(8) 0.0035(8)
N1 0.0237(7) 0.0323(8) 0.0277(7) -0.0062(6) 0.0077(6) 0.0012(6)
O1 0.0402(8) 0.0313(7) 0.0337(7) -0.0129(6) 0.0090(6) -0.0031(6)
O2 0.0235(6) 0.0482(9) 0.0387(7) -0.0102(6) 0.0039(5) -0.0075(6)
S1 0.0216(2) 0.0240(2) 0.0268(2) -0.00807(16) 0.00263(16) -0.00346(16)
C12 0.0171(7) 0.0226(8) 0.0214(8) -0.0001(6) 0.0021(6) -0.0012(6)
C13 0.0210(8) 0.0263(8) 0.0215(8) -0.0020(7) 0.0016(6) -0.0031(7)
C14 0.0177(7) 0.0227(8) 0.0224(8) -0.0028(6) 0.0019(6) -0.0028(6)
C15 0.0164(7) 0.0230(8) 0.0212(8) 0.0002(6) 0.0025(6) -0.0014(6)
C16 0.0290(9) 0.0284(9) 0.0205(8) -0.0050(7) 0.0076(7) -0.0016(7)
C17 0.0265(8) 0.0224(8) 0.0181(7) 0.0010(6) 0.0026(6) 0.0021(7)
C18 0.0327(9) 0.0292(9) 0.0241(9) -0.0062(7) 0.0084(7) 0.0003(7)
C19 0.0314(10) 0.0449(11) 0.0275(9) -0.0008(8) 0.0109(8) 0.0015(8)
C20 0.0300(9) 0.0436(11) 0.0277(9) 0.0064(8) 0.0026(7) -0.0091(8)
C21 0.0399(10) 0.0271(9) 0.0289(9) -0.0019(7) -0.0014(8) -0.0072(8)
C22 0.0324(9) 0.0242(9) 0.0248(8) -0.0028(7) 0.0051(7) 0.0032(7)
N2 0.0248(7) 0.0265(7) 0.0216(7) -0.0006(6) 0.0062(6) 0.0017(6)
O3 0.0324(7) 0.0340(7) 0.0231(6) 0.0063(5) 0.0024(5) 0.0007(5)
O4 0.0261(6) 0.0228(6) 0.0298(6) -0.0015(5) 0.0047(5) 0.0029(5)
S2 0.0228(2) 0.0247(2) 0.0228(2) 0.00533(16) 0.00526(15) 0.00580(16)

loop_
_atom_type_symbol
_atom_type_description
_atom_type_scat_dispersion_real
_atom_type_scat_dispersion_imag
_atom_type_scat_source
C C 0.0033 0.0016 'International Tables Vol C Tables 4.2.6.8 and 6.1.1.4'
H H 0.0000 0.0000 'International Tables Vol C Tables 4.2.6.8 and 6.1.1.4'
N N 0.0061 0.0033 'International Tables Vol C Tables 4.2.6.8 and 6.1.1.4'
O O 0.0106 0.0060 'International Tables Vol C Tables 4.2.6.8 and 6.1.1.4'
S S 0.1246 0.1234 'International Tables Vol C Tables 4.2.6.8 and 6.1.1.4'

loop_
_geom_angle_atom_site_label_1
_geom_angle_atom_site_label_2
_geom_angle_atom_site_label_3
_geom_angle
_geom_angle_site_symmetry_3
C2 C1 S1 119.89(12) .
C4 C1 C2 108.56(14) .
C4 C1 S1 131.55(13) .
N1 C2 C1 106.04(14) .
O1 C2 C1 127.40(16) .
O1 C2 N1 126.56(16) .
N1 C3 C4 106.73(14) .
O2 C3 C4 127.19(16) .
O2 C3 N1 126.08(16) .
C1 C4 C3 108.14(14) .
C1 C4 S1 132.72(13) 3_656
C3 C4 S1 119.14(12) 3_656
H5A C5 H5B 107.6 .
C6 C5 H5A 108.6 .
C6 C5 H5B 108.6 .
N1 C5 H5A 108.6 .
N1 C5 H5B 108.6 .
N1 C5 C6 114.64(15) .
C7 C6 C5 118.05(16) .
C11 C6 C5 123.30(16) .
C11 C6 C7 118.66(17) .
C6 C7 H7 119.6 .
C8 C7 C6 120.73(19) .
C8 C7 H7 119.6 .
C7 C8 H8 119.9 .
C9 C8 C7 120.26(19) .
C9 C8 H8 119.9 .
C8 C9 H9 120.1 .
C8 C9 C10 119.79(18) .
C10 C9 H9 120.1 .
C9 C10 H10 119.9 .
C9 C10 C11 120.17(19) .
C11 C10 H10 119.9 .
C6 C11 C10 120.39(18) .
C6 C11 H11 119.8 .
C10 C11 H11 119.8 .
C2 N1 C3 110.52(14) .
C2 N1 C5 125.73(15) .
C3 N1 C5 123.70(15) .
C1 S1 C4 95.73(8) 3_656
C13 C12 S2 119.50(12) .
C15 C12 C13 108.32(14) .
C15 C12 S2 132.17(13) .
N2 C13 C12 106.24(14) .
O3 C13 C12 126.96(16) .
O3 C13 N2 126.79(16) .
N2 C14 C15 105.73(14) .
O4 C14 C15 127.54(15) .
O4 C14 N2 126.71(15) .
C12 C15 C14 108.69(14) .
C12 C15 S2 131.28(13) 3_556
C14 C15 S2 120.03(12) 3_556
H16A C16 H16B 107.6 .
C17 C16 H16A 108.8 .
C17 C16 H16B 108.8 .
N2 C16 H16A 108.8 .
N2 C16 H16B 108.8 .
N2 C16 C17 114.00(14) .
C18 C17 C16 118.67(15) .
C18 C17 C22 118.59(16) .
C22 C17 C16 122.71(15) .
C17 C18 H18 119.6 .
C19 C18 C17 120.81(17) .
C19 C18 H18 119.6 .
C18 C19 H19 119.9 .
C20 C19 C18 120.21(17) .
C20 C19 H19 119.9 .
C19 C20 H20 120.3 .
C19 C20 C21 119.38(17) .
C21 C20 H20 120.3 .
C20 C21 H21 119.8 .
C22 C21 C20 120.41(17) .
C22 C21 H21 119.8 .
C17 C22 H22 119.7 .
C21 C22 C17 120.59(16) .
C21 C22 H22 119.7 .
C13 N2 C14 110.93(13) .
C13 N2 C16 124.58(14) .
C14 N2 C16 124.48(14) .
C12 S2 C15 96.51(8) 3_556

loop_
_geom_bond_atom_site_label_1
_geom_bond_atom_site_label_2
_geom_bond_distance
_geom_bond_site_symmetry_2
C1 C2 1.503(2) .
C1 C4 1.332(2) .
C1 S1 1.7421(17) .
C2 N1 1.383(2) .
C2 O1 1.204(2) .
C3 C4 1.492(2) .
C3 N1 1.386(2) .
C3 O2 1.202(2) .
C4 S1 1.7427(16) 3_656
C5 H5A 0.9900 .
C5 H5B 0.9900 .
C5 C6 1.506(2) .
C5 N1 1.458(2) .
C6 C7 1.388(2) .
C6 C11 1.386(3) .
C7 H7 0.9500 .
C7 C8 1.382(3) .
C8 H8 0.9500 .
C8 C9 1.375(3) .
C9 H9 0.9500 .
C9 C10 1.378(3) .
C10 H10 0.9500 .
C10 C11 1.390(3) .
C11 H11 0.9500 .
C12 C13 1.496(2) .
C12 C15 1.332(2) .
C12 S2 1.7372(16) .
C13 N2 1.384(2) .
C13 O3 1.206(2) .
C14 C15 1.499(2) .
C14 N2 1.388(2) .
C14 O4 1.202(2) .
C15 S2 1.7453(16) 3_556
C16 H16A 0.9900 .
C16 H16B 0.9900 .
C16 C17 1.512(2) .
C16 N2 1.457(2) .
C17 C18 1.389(2) .
C17 C22 1.390(2) .
C18 H18 0.9500 .
C18 C19 1.383(3) .
C19 H19 0.9500 .
C19 C20 1.380(3) .
C20 H20 0.9500 .
C20 C21 1.389(3) .
C21 H21 0.9500 .
C21 C22 1.379(3) .
C22 H22 0.9500 .

loop_
_geom_torsion_atom_site_label_1
_geom_torsion_atom_site_label_2
_geom_torsion_atom_site_label_3
_geom_torsion_atom_site_label_4
_geom_torsion
_geom_torsion_site_symmetry_4
C1 C2 N1 C3 0.44(19) .
C1 C2 N1 C5 -176.99(16) .
C2 C1 C4 C3 0.54(18) .
C2 C1 C4 S1 -179.82(13) 3_656
C2 C1 S1 C4 179.96(13) 3_656
C4 C1 C2 N1 -0.62(19) .
C4 C1 C2 O1 179.32(17) .
C4 C1 S1 C4 -0.3(2) 3_656
C4 C3 N1 C2 -0.13(19) .
C4 C3 N1 C5 177.36(15) .
C5 C6 C7 C8 178.96(18) .
C5 C6 C11 C10 -178.66(18) .
C6 C5 N1 C2 -100.3(2) .
C6 C5 N1 C3 82.6(2) .
C6 C7 C8 C9 0.2(3) .
C7 C6 C11 C10 1.1(3) .
C7 C8 C9 C10 0.0(3) .
C8 C9 C10 C11 0.2(3) .
C9 C10 C11 C6 -0.8(3) .
C11 C6 C7 C8 -0.8(3) .
N1 C3 C4 C1 -0.28(19) .
N1 C3 C4 S1 -179.97(12) 3_656
N1 C5 C6 C7 176.42(16) .
N1 C5 C6 C11 -3.8(3) .
O1 C2 N1 C3 -179.50(17) .
O1 C2 N1 C5 3.1(3) .
O2 C3 C4 C1 179.79(18) .
O2 C3 C4 S1 0.1(3) 3_656
O2 C3 N1 C2 179.80(18) .
O2 C3 N1 C5 -2.7(3) .
S1 C1 C2 N1 179.16(12) .
S1 C1 C2 O1 -0.9(3) .
S1 C1 C4 C3 -179.21(13) .
S1 C1 C4 S1 0.4(3) 3_656
C12 C13 N2 C14 -0.94(18) .
C12 C13 N2 C16 -179.45(14) .
C13 C12 C15 C14 -3.16(18) .
C13 C12 C15 S2 175.78(13) 3_556
C13 C12 S2 C15 -176.41(13) 3_556
C15 C12 C13 N2 2.64(18) .
C15 C12 C13 O3 -176.64(17) .
C15 C12 S2 C15 2.3(2) 3_556
C15 C14 N2 C13 -0.88(18) .
C15 C14 N2 C16 177.63(14) .
C16 C17 C18 C19 178.78(17) .
C16 C17 C22 C21 -178.45(16) .
C17 C16 N2 C13 86.6(2) .
C17 C16 N2 C14 -91.74(19) .
C17 C18 C19 C20 -0.2(3) .
C18 C17 C22 C21 -0.6(3) .
C18 C19 C20 C21 -0.7(3) .
C19 C20 C21 C22 0.9(3) .
C20 C21 C22 C17 -0.2(3) .
C22 C17 C18 C19 0.8(3) .
N2 C14 C15 C12 2.60(18) .
N2 C14 C15 S2 -176.48(11) 3_556
N2 C16 C17 C18 160.85(15) .
N2 C16 C17 C22 -21.3(2) .
O3 C13 N2 C14 178.34(16) .
O3 C13 N2 C16 -0.2(3) .
O4 C14 C15 C12 -175.88(16) .
O4 C14 C15 S2 5.0(2) 3_556
O4 C14 N2 C13 177.62(16) .
O4 C14 N2 C16 -3.9(3) .
S2 C12 C13 N2 -178.38(11) .
S2 C12 C13 O3 2.3(2) .
S2 C12 C15 C14 178.03(13) .
S2 C12 C15 S2 -3.0(3) 3_556
